data_7129085
loop_
_publ_author_name
'Park, Jupil'
'Kim, So Jung'
'Kwon, Hansol'
'Jin, Eunji'
'Yoon, Kihwan'
'Kim, HyunHo'
'Shadman, Sahar'
'Choe, Wonyoung'
'Kim, Joonghan'
'Park, Young S.'

_publ_section_title
;
 PN-doped tetraphenylnaphthalene: A straightforward synthetic strategy
 analogous to BN-annulation
;
_journal_name_full 'Chemical Communications'
_journal_paper_doi 10.1039/D1CC04785J
_journal_year 2021
_chemical_formula_sum 'C32 H24 N P'
_chemical_formula_weight 453.49
_chemical_name_systematic PN-TPN
_space_group_crystal_system triclinic
_space_group_IT_number 2
_space_group_name_Hall '-P 1'
_space_group_name_H-M_alt 'P -1'
_atom_sites_solution_hydrogens geom
_audit_creation_method SHELXL-2014/7
_audit_update_record
;
2021-08-31 deposited with the CCDC.	2021-10-08 downloaded from the CCDC.
;
_cell_angle_alpha 104.06(3)
_cell_angle_beta 110.34(3)
_cell_angle_gamma 96.49(3)
_cell_formula_units_Z 2
_cell_length_a 9.4530(19)
_cell_length_b 10.884(2)
_cell_length_c 13.043(3)
_cell_measurement_reflns_used 11683
_cell_measurement_temperature 173(2)
_cell_measurement_theta_max 27.485
_cell_measurement_theta_min 1.747
_cell_volume 1191.5(6)
_computing_cell_refinement 'Rigaku Rapid Auto'
_computing_data_collection 'Rigaku Rapid Auto'
_computing_data_reduction 'Rigaku Rapid Auto'
_computing_molecular_graphics 'Bruker SHELXTL'
_computing_publication_material CIFTAB
_computing_structure_refinement 'SHELXL-2014/7 (Sheldrick, 2014)'
_computing_structure_solution SHELXS
_diffrn_ambient_temperature 173(2)
_diffrn_measured_fraction_theta_full 0.997
_diffrn_measured_fraction_theta_max 0.995
_diffrn_measurement_device_type 'imaging plate'
_diffrn_measurement_method 'omega scans'
_diffrn_radiation_type MoK\a
_diffrn_radiation_wavelength 0.71073
_diffrn_reflns_av_R_equivalents 0.0468
_diffrn_reflns_av_unetI/netI 0.0684
_diffrn_reflns_Laue_measured_fraction_full 0.997
_diffrn_reflns_Laue_measured_fraction_max 0.995
_diffrn_reflns_limit_h_max 12
_diffrn_reflns_limit_h_min -12
_diffrn_reflns_limit_k_max 14
_diffrn_reflns_limit_k_min -13
_diffrn_reflns_limit_l_max 16
_diffrn_reflns_limit_l_min -15
_diffrn_reflns_number 11683
_diffrn_reflns_point_group_measured_fraction_full 0.997
_diffrn_reflns_point_group_measured_fraction_max 0.995
_diffrn_reflns_theta_full 25.242
_diffrn_reflns_theta_max 27.485
_diffrn_reflns_theta_min 1.747
_diffrn_source 'fine-focus sealed tube'
_exptl_absorpt_coefficient_mu 0.136
_exptl_absorpt_correction_T_max 0.993
_exptl_absorpt_correction_T_min 0.964
_exptl_absorpt_correction_type multi-scan
_exptl_absorpt_process_details 'Rigaku Rapid Auto'
_exptl_crystal_colour 'pale yellow'
_exptl_crystal_density_diffrn 1.264
_exptl_crystal_description hexahedron
_exptl_crystal_F_000 476
_exptl_crystal_size_max 0.270
_exptl_crystal_size_mid 0.147
_exptl_crystal_size_min 0.051
_refine_diff_density_max 0.386
_refine_diff_density_min -0.398
_refine_diff_density_rms 0.050
_refine_ls_extinction_method none
_refine_ls_goodness_of_fit_ref 1.014
_refine_ls_hydrogen_treatment constr
_refine_ls_matrix_type full
_refine_ls_number_parameters 307
_refine_ls_number_reflns 5444
_refine_ls_number_restraints 0
_refine_ls_restrained_S_all 1.014
_refine_ls_R_factor_all 0.0959
_refine_ls_R_factor_gt 0.0621
_refine_ls_shift/su_max 0.000
_refine_ls_shift/su_mean 0.000
_refine_ls_structure_factor_coef Fsqd
_refine_ls_weighting_details 'w=1/[\s^2^(Fo^2^)+(0.0413P)^2^+0.8077P] where P=(Fo^2^+2Fc^2^)/3'
_refine_ls_weighting_scheme calc
_refine_ls_wR_factor_gt 0.1180
_refine_ls_wR_factor_ref 0.1301
_reflns_Friedel_coverage 0.000
_reflns_number_gt 3920
_reflns_number_total 5444
_reflns_threshold_expression 'I > 2\s(I)'
_cod_data_source_file d1cc04785j2.cif
_cod_data_source_block P-1
_cod_original_cell_volume 1191.4(5)
_cod_database_code 7129085
_shelx_shelxl_version_number 2014/7
_shelx_space_group_comment
; 
The symmetry employed for this shelxl refinement is uniquely defined 
by the following loop, which should always be used as a source of 
symmetry information in preference to the above space-group names. 
They are only intended as comments. 
;
_shelx_estimated_absorpt_t_min 0.964
_shelx_estimated_absorpt_t_max 0.993

loop_
_space_group_symop_operation_xyz
'x, y, z'
'-x, -y, -z'

loop_
_atom_site_label
_atom_site_type_symbol
_atom_site_fract_x
_atom_site_fract_y
_atom_site_fract_z
_atom_site_U_iso_or_equiv
_atom_site_adp_type
_atom_site_occupancy
_atom_site_site_symmetry_order
_atom_site_calc_flag
_atom_site_refinement_flags_posn
_atom_site_refinement_flags_adp
_atom_site_refinement_flags_occupancy
_atom_site_disorder_assembly
_atom_site_disorder_group
N1 N 0.7151(2) -0.05179(18) 0.29279(16) 0.0287(4) Uani 1 1 d . . . . .
P1 P 0.59835(7) 0.05274(6) 0.31540(5) 0.02772(15) Uani 1 1 d . . . . .
C1 C 0.6067(2) 0.1390(2) 0.21326(18) 0.0253(5) Uani 1 1 d . . . . .
C2 C 0.4757(2) 0.2059(2) 0.17879(19) 0.0264(5) Uani 1 1 d . . . . .
C3 C 0.4342(3) 0.2811(2) 0.2623(2) 0.0321(5) Uani 1 1 d . . . . .
H3 H 0.4939 0.2942 0.3411 0.038 Uiso 1 1 calc R U . . .
C4 C 0.3070(3) 0.3369(2) 0.2318(2) 0.0365(6) Uani 1 1 d . . . . .
H4 H 0.2817 0.3896 0.2897 0.044 Uiso 1 1 calc R U . . .
C5 C 0.2172(3) 0.3164(2) 0.1180(2) 0.0364(6) Uani 1 1 d . . . . .
H5 H 0.1288 0.3530 0.0973 0.044 Uiso 1 1 calc R U . . .
C6 C 0.2565(3) 0.2422(2) 0.0342(2) 0.0369(6) Uani 1 1 d . . . . .
H6 H 0.1953 0.2284 -0.0445 0.044 Uiso 1 1 calc R U . . .
C7 C 0.3845(3) 0.1877(2) 0.0643(2) 0.0327(5) Uani 1 1 d . . . . .
H7 H 0.4106 0.1370 0.0059 0.039 Uiso 1 1 calc R U . . .
C8 C 0.7196(2) 0.1393(2) 0.17132(18) 0.0264(5) Uani 1 1 d . . . . .
C9 C 0.7292(2) 0.2225(2) 0.09695(19) 0.0270(5) Uani 1 1 d . . . . .
C10 C 0.7644(3) 0.3563(2) 0.1424(2) 0.0347(5) Uani 1 1 d . . . . .
H10 H 0.7815 0.3947 0.2205 0.042 Uiso 1 1 calc R U . . .
C11 C 0.7749(3) 0.4350(2) 0.0750(2) 0.0429(6) Uani 1 1 d . . . . .
H11 H 0.7989 0.5267 0.1070 0.052 Uiso 1 1 calc R U . . .
C12 C 0.7506(3) 0.3801(3) -0.0383(2) 0.0458(7) Uani 1 1 d . . . . .
H12 H 0.7588 0.4341 -0.0843 0.055 Uiso 1 1 calc R U . . .
C13 C 0.7145(3) 0.2470(3) -0.0852(2) 0.0424(6) Uani 1 1 d . . . . .
H13 H 0.6962 0.2092 -0.1636 0.051 Uiso 1 1 calc R U . . .
C14 C 0.7051(3) 0.1686(2) -0.0177(2) 0.0346(5) Uani 1 1 d . . . . .
H14 H 0.6819 0.0769 -0.0500 0.042 Uiso 1 1 calc R U . . .
C15 C 0.8443(2) 0.0683(2) 0.20295(19) 0.0266(5) Uani 1 1 d . . . . .
C16 C 0.9717(3) 0.0910(2) 0.1724(2) 0.0333(5) Uani 1 1 d . . . . .
H16 H 0.9764 0.1533 0.1332 0.040 Uiso 1 1 calc R U . . .
C17 C 1.0895(3) 0.0256(3) 0.1977(2) 0.0392(6) Uani 1 1 d . . . . .
H17 H 1.1738 0.0425 0.1758 0.047 Uiso 1 1 calc R U . . .
C18 C 1.0843(3) -0.0648(3) 0.2553(2) 0.0379(6) Uani 1 1 d . . . . .
H18 H 1.1651 -0.1105 0.2728 0.045 Uiso 1 1 calc R U . . .
C19 C 0.9615(3) -0.0891(2) 0.2875(2) 0.0326(5) Uani 1 1 d . . . . .
H19 H 0.9592 -0.1511 0.3275 0.039 Uiso 1 1 calc R U . . .
C20 C 0.8413(2) -0.0236(2) 0.26209(19) 0.0270(5) Uani 1 1 d . . . . .
C21 C 0.7004(3) -0.1632(2) 0.3325(2) 0.0298(5) Uani 1 1 d . . . . .
C22 C 0.6389(3) -0.2854(2) 0.2540(2) 0.0361(6) Uani 1 1 d . . . . .
H22 H 0.6089 -0.2961 0.1744 0.043 Uiso 1 1 calc R U . . .
C23 C 0.6208(3) -0.3927(3) 0.2917(3) 0.0435(7) Uani 1 1 d . . . . .
H23 H 0.5774 -0.4768 0.2378 0.052 Uiso 1 1 calc R U . . .
C24 C 0.6660(3) -0.3773(3) 0.4076(3) 0.0488(7) Uani 1 1 d . . . . .
H24 H 0.6534 -0.4508 0.4333 0.059 Uiso 1 1 calc R U . . .
C25 C 0.7290(3) -0.2560(3) 0.4856(3) 0.0474(7) Uani 1 1 d . . . . .
H25 H 0.7607 -0.2458 0.5653 0.057 Uiso 1 1 calc R U . . .
C26 C 0.7466(3) -0.1482(3) 0.4486(2) 0.0370(6) Uani 1 1 d . . . . .
H26 H 0.7902 -0.0643 0.5028 0.044 Uiso 1 1 calc R U . . .
C27 C 0.7154(3) 0.1833(2) 0.44995(19) 0.0300(5) Uani 1 1 d . . . . .
C28 C 0.8545(3) 0.2626(3) 0.4714(2) 0.0395(6) Uani 1 1 d . . . . .
H28 H 0.8993 0.2473 0.4159 0.047 Uiso 1 1 calc R U . . .
C29 C 0.9289(3) 0.3633(3) 0.5721(2) 0.0492(7) Uani 1 1 d . . . . .
H29 H 1.0251 0.4157 0.5860 0.059 Uiso 1 1 calc R U . . .
C30 C 0.8638(3) 0.3882(3) 0.6529(2) 0.0498(7) Uani 1 1 d . . . . .
H30 H 0.9139 0.4585 0.7215 0.060 Uiso 1 1 calc R U . . .
C31 C 0.7263(4) 0.3106(3) 0.6332(2) 0.0477(7) Uani 1 1 d . . . . .
H31 H 0.6811 0.3274 0.6884 0.057 Uiso 1 1 calc R U . . .
C32 C 0.6530(3) 0.2080(3) 0.5333(2) 0.0387(6) Uani 1 1 d . . . . .
H32 H 0.5591 0.1538 0.5214 0.046 Uiso 1 1 calc R U . . .

loop_
_atom_site_aniso_label
_atom_site_aniso_U_11
_atom_site_aniso_U_22
_atom_site_aniso_U_33
_atom_site_aniso_U_23
_atom_site_aniso_U_13
_atom_site_aniso_U_12
N1 0.0248(10) 0.0305(10) 0.0385(11) 0.0141(9) 0.0180(8) 0.0098(8)
P1 0.0212(3) 0.0323(3) 0.0366(3) 0.0138(3) 0.0162(2) 0.0086(2)
C1 0.0209(11) 0.0241(11) 0.0304(11) 0.0072(9) 0.0099(9) 0.0050(9)
C2 0.0185(10) 0.0244(11) 0.0375(12) 0.0090(10) 0.0129(9) 0.0041(9)
C3 0.0283(12) 0.0306(12) 0.0399(13) 0.0107(11) 0.0156(10) 0.0088(10)
C4 0.0350(14) 0.0312(13) 0.0521(16) 0.0139(12) 0.0246(12) 0.0137(11)
C5 0.0241(12) 0.0340(13) 0.0594(17) 0.0235(13) 0.0183(12) 0.0116(10)
C6 0.0259(12) 0.0392(14) 0.0454(15) 0.0186(12) 0.0096(11) 0.0072(10)
C7 0.0256(12) 0.0346(13) 0.0397(13) 0.0113(11) 0.0143(10) 0.0085(10)
C8 0.0229(11) 0.0276(11) 0.0289(11) 0.0075(10) 0.0112(9) 0.0057(9)
C9 0.0207(11) 0.0298(12) 0.0341(12) 0.0102(10) 0.0142(9) 0.0066(9)
C10 0.0334(13) 0.0327(13) 0.0360(13) 0.0073(11) 0.0141(11) 0.0038(10)
C11 0.0452(16) 0.0283(13) 0.0579(17) 0.0156(13) 0.0218(13) 0.0069(11)
C12 0.0524(17) 0.0484(17) 0.0509(17) 0.0293(14) 0.0266(14) 0.0130(13)
C13 0.0505(17) 0.0467(16) 0.0415(15) 0.0188(13) 0.0268(13) 0.0133(13)
C14 0.0408(14) 0.0311(13) 0.0400(14) 0.0112(11) 0.0242(12) 0.0105(11)
C15 0.0227(11) 0.0275(12) 0.0320(12) 0.0085(10) 0.0135(9) 0.0067(9)
C16 0.0271(12) 0.0367(13) 0.0441(14) 0.0161(12) 0.0199(11) 0.0093(10)
C17 0.0258(13) 0.0498(16) 0.0523(15) 0.0188(13) 0.0235(12) 0.0133(11)
C18 0.0264(12) 0.0490(15) 0.0469(15) 0.0187(13) 0.0185(11) 0.0187(11)
C19 0.0270(12) 0.0383(13) 0.0372(13) 0.0148(11) 0.0141(10) 0.0121(10)
C20 0.0212(11) 0.0313(12) 0.0295(11) 0.0070(10) 0.0126(9) 0.0055(9)
C21 0.0244(11) 0.0325(13) 0.0411(13) 0.0169(11) 0.0176(10) 0.0109(10)
C22 0.0320(13) 0.0359(14) 0.0459(14) 0.0142(12) 0.0192(11) 0.0118(11)
C23 0.0356(14) 0.0310(13) 0.070(2) 0.0171(13) 0.0257(14) 0.0094(11)
C24 0.0402(15) 0.0482(17) 0.081(2) 0.0416(17) 0.0335(15) 0.0177(13)
C25 0.0425(16) 0.0619(19) 0.0553(17) 0.0365(16) 0.0251(13) 0.0173(14)
C26 0.0333(13) 0.0423(14) 0.0410(14) 0.0179(12) 0.0167(11) 0.0104(11)
C27 0.0275(12) 0.0354(13) 0.0323(12) 0.0121(11) 0.0136(10) 0.0155(10)
C28 0.0295(13) 0.0451(15) 0.0405(14) 0.0027(12) 0.0160(11) 0.0096(11)
C29 0.0328(15) 0.0520(17) 0.0495(16) 0.0015(14) 0.0096(12) 0.0097(13)
C30 0.0513(18) 0.0538(18) 0.0350(14) 0.0029(13) 0.0081(13) 0.0277(15)
C31 0.0609(19) 0.0594(18) 0.0367(14) 0.0170(14) 0.0269(14) 0.0350(16)
C32 0.0403(14) 0.0481(15) 0.0408(14) 0.0196(13) 0.0239(12) 0.0202(12)

loop_
_atom_type_symbol
_atom_type_description
_atom_type_scat_dispersion_real
_atom_type_scat_dispersion_imag
_atom_type_scat_source
C C 0.0033 0.0016 'International Tables Vol C Tables 4.2.6.8 and 6.1.1.4'
H H 0.0000 0.0000 'International Tables Vol C Tables 4.2.6.8 and 6.1.1.4'
N N 0.0061 0.0033 'International Tables Vol C Tables 4.2.6.8 and 6.1.1.4'
P P 0.1023 0.0942 'International Tables Vol C Tables 4.2.6.8 and 6.1.1.4'

loop_
_geom_angle_atom_site_label_1
_geom_angle_atom_site_label_2
_geom_angle_atom_site_label_3
_geom_angle
_geom_angle_site_symmetry_1
_geom_angle_site_symmetry_3
_geom_angle_publ_flag
C20 N1 C21 118.41(18) . . ?
C20 N1 P1 125.02(15) . . ?
C21 N1 P1 115.16(14) . . ?
N1 P1 C1 98.77(9) . . ?
N1 P1 C27 106.90(10) . . ?
C1 P1 C27 98.93(10) . . ?
C8 C1 C2 123.80(19) . . ?
C8 C1 P1 122.70(16) . . ?
C2 C1 P1 113.49(15) . . ?
C7 C2 C3 117.9(2) . . ?
C7 C2 C1 122.0(2) . . ?
C3 C2 C1 119.9(2) . . ?
C4 C3 C2 120.9(2) . . ?
C5 C4 C3 120.3(2) . . ?
C4 C5 C6 119.6(2) . . ?
C5 C6 C7 120.2(2) . . ?
C6 C7 C2 121.1(2) . . ?
C1 C8 C15 122.9(2) . . ?
C1 C8 C9 120.12(19) . . ?
C15 C8 C9 116.75(18) . . ?
C10 C9 C14 118.6(2) . . ?
C10 C9 C8 119.9(2) . . ?
C14 C9 C8 121.5(2) . . ?
C9 C10 C11 120.7(2) . . ?
C12 C11 C10 120.0(2) . . ?
C11 C12 C13 120.1(2) . . ?
C12 C13 C14 119.9(2) . . ?
C13 C14 C9 120.7(2) . . ?
C20 C15 C16 117.7(2) . . ?
C20 C15 C8 122.70(19) . . ?
C16 C15 C8 119.6(2) . . ?
C17 C16 C15 122.0(2) . . ?
C16 C17 C18 119.5(2) . . ?
C17 C18 C19 120.2(2) . . ?
C18 C19 C20 120.8(2) . . ?
C19 C20 C15 119.83(19) . . ?
C19 C20 N1 120.2(2) . . ?
C15 C20 N1 119.98(19) . . ?
C22 C21 C26 119.9(2) . . ?
C22 C21 N1 119.7(2) . . ?
C26 C21 N1 120.4(2) . . ?
C21 C22 C23 119.9(2) . . ?
C24 C23 C22 120.0(3) . . ?
C25 C24 C23 120.0(2) . . ?
C24 C25 C26 120.3(3) . . ?
C21 C26 C25 119.8(3) . . ?
C28 C27 C32 118.0(2) . . ?
C28 C27 P1 125.31(18) . . ?
C32 C27 P1 116.54(19) . . ?
C29 C28 C27 121.1(2) . . ?
C28 C29 C30 120.2(3) . . ?
C31 C30 C29 119.6(3) . . ?
C30 C31 C32 120.4(2) . . ?
C31 C32 C27 120.8(3) . . ?

loop_
_geom_bond_atom_site_label_1
_geom_bond_atom_site_label_2
_geom_bond_distance
_geom_bond_site_symmetry_2
_geom_bond_publ_flag
N1 C20 1.410(3) . ?
N1 C21 1.440(3) . ?
N1 P1 1.7163(19) . ?
P1 C1 1.823(2) . ?
P1 C27 1.846(3) . ?
C1 C8 1.359(3) . ?
C1 C2 1.497(3) . ?
C2 C7 1.391(3) . ?
C2 C3 1.395(3) . ?
C3 C4 1.387(3) . ?
C4 C5 1.375(4) . ?
C5 C6 1.381(4) . ?
C6 C7 1.384(3) . ?
C8 C15 1.476(3) . ?
C8 C9 1.496(3) . ?
C9 C10 1.385(3) . ?
C9 C14 1.393(3) . ?
C10 C11 1.386(3) . ?
C11 C12 1.378(4) . ?
C12 C13 1.380(4) . ?
C13 C14 1.383(3) . ?
C15 C20 1.408(3) . ?
C15 C16 1.408(3) . ?
C16 C17 1.376(3) . ?
C17 C18 1.382(3) . ?
C18 C19 1.384(3) . ?
C19 C20 1.395(3) . ?
C21 C22 1.380(3) . ?
C21 C26 1.383(3) . ?
C22 C23 1.388(3) . ?
C23 C24 1.380(4) . ?
C24 C25 1.371(4) . ?
C25 C26 1.387(3) . ?
C27 C28 1.386(3) . ?
C27 C32 1.394(3) . ?
C28 C29 1.381(4) . ?
C29 C30 1.382(4) . ?
C30 C31 1.372(4) . ?
C31 C32 1.384(4) . ?
